data_4002408
loop_
_publ_author_name
'Leon-Escamilla, E.A.'
'Corbett, J.D.'

_publ_section_title
;
 Hydrogen in polar intermetallics. Binary pnictides of divalent metals
 with Mn5 Si3-type structures and their isotypic ternary hydride solutions
;
_journal_name_full 'Chemistry of Materials (1,1989-)'
_journal_page_first 4782
_journal_page_last 4792
_journal_volume 18
_journal_year 2006
_chemical_formula_sum 'Sb3 Yb5'
_chemical_name_systematic 'Yb5 Sb3'
_space_group_IT_number 193
_symmetry_space_group_name_Hall '-P 6c 2'
_symmetry_space_group_name_H-M 'P 63/m c m'
_cell_angle_alpha 90
_cell_angle_beta 90
_cell_angle_gamma 120
_cell_formula_units_Z 2
_cell_length_a 9.0366
_cell_length_b 9.0366
_cell_length_c 6.9044
_cell_volume 488.277
_citation_journal_id_ASTM CMATEX
_cod_data_source_file Leon-Escamilla_CMATEX_2006_1311.cif
_cod_data_source_block Sb3Yb5
_cod_original_cell_volume 488.2775
_cod_database_code 4002408

loop_
_symmetry_equiv_pos_as_xyz
x,y,z
x-y,x,z+1/2
-y,x-y,z
-x,-y,z+1/2
-x+y,-x,z
y,-x+y,z+1/2
-y,-x,-z
x-y,-y,-z+1/2
x,x-y,-z
y,x,-z+1/2
-x+y,y,-z
-x,-x+y,-z+1/2
-x,-y,-z
-x+y,-x,-z-1/2
y,-x+y,-z
x,y,-z-1/2
x-y,x,-z
-y,x-y,-z-1/2
y,x,z
-x+y,y,z-1/2
-x,-x+y,z
-y,-x,z-1/2
x-y,-y,z
x,x-y,z-1/2

loop_
_atom_site_label
_atom_site_type_symbol
_atom_site_fract_x
_atom_site_fract_y
_atom_site_fract_z
_atom_site_occupancy
_atom_site_U_iso_or_equiv
Yb2 Yb 0.2521 0 0.25 1 0.0
Sb1 Sb 0.6106 0 0.25 1 0.0
Yb1 Yb 0.3333 0.6667 0 1 0.0
